data_7713286
loop_
_publ_author_name
'Zheng, Zhan-Jiang'
'Liu, Yujia'
'Takeda, Nobuhiro'
'Unno, Masafumi'

_publ_section_title
;
 Synthesis and Characterization of Sulfide/Sulfone-Containing
 18-8-18-Membered-Ring Ladder-Type Siloxanes
;
_journal_name_full 'Dalton Transactions'
_journal_paper_doi 10.1039/D3DT01227A
_journal_year 2023
_chemical_formula_moiety 'C60 H68 O12 S2 Si8'
_chemical_formula_sum 'C60 H68 O12 S2 Si8'
_chemical_formula_weight 1269.98
_space_group_crystal_system monoclinic
_space_group_IT_number 14
_space_group_name_Hall '-P 2ybc'
_space_group_name_H-M_alt 'P 1 21/c 1'
_symmetry_cell_setting monoclinic
_symmetry_space_group_name_H-M 'P 1 21/c 1'
_atom_sites_solution_hydrogens geom
_audit_creation_method SHELXL-2014/7
_audit_update_record
;
2023-04-08 deposited with the CCDC.	2023-06-27 downloaded from the CCDC.
;
_cell_angle_alpha 90
_cell_angle_beta 95.342(2)
_cell_angle_gamma 90
_cell_formula_units_Z 4
_cell_length_a 20.8502(18)
_cell_length_b 10.6548(7)
_cell_length_c 29.707(3)
_cell_measurement_reflns_used 20340
_cell_measurement_temperature 120
_cell_measurement_theta_max 27.5
_cell_measurement_theta_min 2.5
_cell_volume 6570.9(10)
_computing_cell_refinement
;
Rigaku CrystalClear-SM Expert 2.1 b29
;
_computing_data_collection
;
Rigaku CrystalClear-SM Expert 2.1 b29
;
_computing_data_reduction
;
Rigaku CrystalClear-SM Expert 2.1 b29
;
_computing_molecular_graphics 'Yadokari-XG 2009 (Wakita Nemoto et al., 2009)'
_computing_publication_material 'Yadokari-XG 2009 (Wakita,Nemoto et al., 2009)'
_computing_structure_refinement 'SHELXL-2014/7 (Sheldrick, 2014)'
_computing_structure_solution 'SHELXT (Sheldrick, 2015)'
_diffrn_ambient_temperature 120
_diffrn_detector_area_resol_mean 5.8140
_diffrn_measured_fraction_theta_full 0.995
_diffrn_measured_fraction_theta_max 0.992
_diffrn_measurement_device_type
;
Rigaku CrystalClear-SM Expert 2.1 b29
;
_diffrn_measurement_method 'profile data from \w-scans'
_diffrn_radiation_monochromator Confocal
_diffrn_radiation_type MoK\a
_diffrn_radiation_wavelength 0.71075
_diffrn_reflns_av_R_equivalents 0.0254
_diffrn_reflns_av_unetI/netI 0.0140
_diffrn_reflns_Laue_measured_fraction_full 0.995
_diffrn_reflns_Laue_measured_fraction_max 0.992
_diffrn_reflns_limit_h_max 27
_diffrn_reflns_limit_h_min -27
_diffrn_reflns_limit_k_max 13
_diffrn_reflns_limit_k_min -13
_diffrn_reflns_limit_l_max 38
_diffrn_reflns_limit_l_min -38
_diffrn_reflns_number 103916
_diffrn_reflns_point_group_measured_fraction_full 0.995
_diffrn_reflns_point_group_measured_fraction_max 0.992
_diffrn_reflns_theta_full 25.242
_diffrn_reflns_theta_max 27.498
_diffrn_reflns_theta_min 2.502
_diffrn_source 'Rotating Anode'
_exptl_absorpt_coefficient_mu 0.284
_exptl_absorpt_correction_T_max 1.000
_exptl_absorpt_correction_T_min 0.950
_exptl_absorpt_correction_type numerical
_exptl_absorpt_process_details 'CrystalClear; Rigaku, 2013'
_exptl_crystal_colour Colorless
_exptl_crystal_density_diffrn 1.284
_exptl_crystal_description Prism
_exptl_crystal_F_000 2672
_exptl_crystal_recrystallization_method 'Re-crystallisation from solvent'
_exptl_crystal_size_max 0.38
_exptl_crystal_size_mid 0.23
_exptl_crystal_size_min 0.09
_refine_diff_density_max 0.381
_refine_diff_density_min -0.322
_refine_diff_density_rms 0.046
_refine_ls_extinction_method none
_refine_ls_goodness_of_fit_ref 1.056
_refine_ls_matrix_type full
_refine_ls_number_parameters 739
_refine_ls_number_reflns 14962
_refine_ls_number_restraints 0
_refine_ls_restrained_S_all 1.056
_refine_ls_R_factor_all 0.0361
_refine_ls_R_factor_gt 0.0296
_refine_ls_shift/su_max 0.002
_refine_ls_shift/su_mean 0.000
_refine_ls_structure_factor_coef Fsqd
_refine_ls_weighting_details 'w=1/[\s^2^(Fo^2^)+(0.0360P)^2^+3.8281P] where P=(Fo^2^+2Fc^2^)/3'
_refine_ls_weighting_scheme calc
_refine_ls_wR_factor_gt 0.0775
_refine_ls_wR_factor_ref 0.0819
_reflns_Friedel_coverage 0.000
_reflns_number_gt 13148
_reflns_number_total 14962
_reflns_threshold_expression 'I > 2\s(I)'
_cod_data_source_file d3dt01227a2.cif
_cod_data_source_block 22z03
_cod_depositor_comments
;
The following automatic conversions were performed:

data item '_exptl_absorpt_correction_type' value 'Numerical' was
changed to 'numerical' in accordance with the
/home/data/users/saulius/crontab/automatic-downloads/rss-feeds/RSC/lib/dictionaries/cif_core.dic
dictionary named 'cif_core.dic' version 2.4.2 last updated on
2011-04-26.

data item '_symmetry_cell_setting' value 'Monoclinic' was changed to
'monoclinic' in accordance with the
/home/data/users/saulius/crontab/automatic-downloads/rss-feeds/RSC/lib/dictionaries/cif_core.dic
dictionary named 'cif_core.dic' version 2.4.2 last updated on
2011-04-26.

Automatic conversion script
Id: cif_fix_values 8170 2020-07-09 18:12:32Z antanas 
;
_cod_original_sg_symbol_H-M 'P 21/c'
_cod_database_code 7713286
_shelx_shelxl_version_number 2014/7
_shelx_space_group_comment
;
The symmetry employed for this shelxl refinement is uniquely defined
by the following loop, which should always be used as a source of
symmetry information in preference to the above space-group names.
They are only intended as comments.
;
_shelx_estimated_absorpt_t_min 0.900
_shelx_estimated_absorpt_t_max 0.975

loop_
_space_group_symop_operation_xyz
'x, y, z'
'-x, y+1/2, -z+1/2'
'-x, -y, -z'
'x, -y-1/2, z-1/2'

loop_
_atom_site_label
_atom_site_type_symbol
_atom_site_fract_x
_atom_site_fract_y
_atom_site_fract_z
_atom_site_U_iso_or_equiv
_atom_site_adp_type
_atom_site_occupancy
_atom_site_site_symmetry_order
_atom_site_calc_flag
_atom_site_refinement_flags_posn
_atom_site_refinement_flags_adp
_atom_site_refinement_flags_occupancy
_atom_site_disorder_assembly
_atom_site_disorder_group
Si1 Si 0.18131(2) 0.45375(3) 0.18695(2) 0.01629(7) Uani 1 1 d . . . . .
O1 O 0.25842(5) 0.46564(10) 0.19683(3) 0.0228(2) Uani 1 1 d . . . . .
Si2 Si 0.33133(2) 0.50186(3) 0.21513(2) 0.01587(7) Uani 1 1 d . . . . .
O2 O 0.33882(5) 0.50132(9) 0.26986(3) 0.0213(2) Uani 1 1 d . . . . .
Si3 Si 0.30565(2) 0.50439(3) 0.31716(2) 0.01592(7) Uani 1 1 d . . . . .
O3 O 0.22902(5) 0.51548(10) 0.30652(3) 0.0242(2) Uani 1 1 d . . . . .
Si4 Si 0.15532(2) 0.48617(3) 0.28829(2) 0.01563(7) Uani 1 1 d . . . . .
O4 O 0.14871(5) 0.46785(10) 0.23403(3) 0.0232(2) Uani 1 1 d . . . . .
O5 O 0.16296(5) 0.31826(10) 0.16555(3) 0.0269(2) Uani 1 1 d . . . . .
Si5 Si 0.17518(2) 0.16897(4) 0.15824(2) 0.02004(8) Uani 1 1 d . . . . .
O6 O 0.13178(5) 0.12776(10) 0.11126(3) 0.0266(2) Uani 1 1 d . . . . .
C1 C 0.11284(7) 0.20338(13) 0.07477(5) 0.0226(3) Uani 1 1 d . . . . .
C2 C 0.04778(7) 0.22505(16) 0.06444(5) 0.0282(3) Uani 1 1 d . . . . .
H1 H 0.0171 0.1876 0.0820 0.034 Uiso 1 1 calc R U . . .
C3 C 0.02779(7) 0.30244(17) 0.02799(5) 0.0316(3) Uani 1 1 d . . . . .
H2 H -0.0168 0.3192 0.0211 0.038 Uiso 1 1 calc R U . . .
C4 C 0.07217(7) 0.35516(16) 0.00169(5) 0.0295(3) Uani 1 1 d . . . . .
H3 H 0.0579 0.4085 -0.0229 0.035 Uiso 1 1 calc R U . . .
C5 C 0.13779(7) 0.33025(14) 0.01116(5) 0.0241(3) Uani 1 1 d . . . . .
C6 C 0.15772(7) 0.25463(14) 0.04794(5) 0.0231(3) Uani 1 1 d . . . . .
H4 H 0.2023 0.2377 0.0549 0.028 Uiso 1 1 calc R U . . .
C7 C 0.18587(7) 0.38298(15) -0.01881(5) 0.0269(3) Uani 1 1 d . . . . .
H5 H 0.1724 0.3596 -0.0505 0.032 Uiso 1 1 calc R U . . .
H6 H 0.2284 0.3439 -0.0104 0.032 Uiso 1 1 calc R U . . .
S1 S 0.19457(2) 0.55232(4) -0.01538(2) 0.02679(8) Uani 1 1 d . . . . .
C8 C 0.23594(7) 0.56425(15) 0.04091(5) 0.0248(3) Uani 1 1 d . . . . .
H7 H 0.2372 0.6536 0.0501 0.030 Uiso 1 1 calc R U . . .
H8 H 0.2107 0.5182 0.0622 0.030 Uiso 1 1 calc R U . . .
C9 C 0.30393(6) 0.51364(13) 0.04513(4) 0.0205(3) Uani 1 1 d . . . . .
C10 C 0.34932(7) 0.56105(15) 0.01784(5) 0.0261(3) Uani 1 1 d . . . . .
H9 H 0.3366 0.6207 -0.0051 0.031 Uiso 1 1 calc R U . . .
C11 C 0.41276(7) 0.52129(16) 0.02409(5) 0.0298(3) Uani 1 1 d . . . . .
H10 H 0.4433 0.5536 0.0053 0.036 Uiso 1 1 calc R U . . .
C12 C 0.43230(7) 0.43474(15) 0.05753(5) 0.0263(3) Uani 1 1 d . . . . .
H11 H 0.4759 0.4082 0.0617 0.032 Uiso 1 1 calc R U . . .
C13 C 0.38741(7) 0.38736(13) 0.08482(4) 0.0203(3) Uani 1 1 d . . . . .
C14 C 0.32332(6) 0.42499(13) 0.07820(4) 0.0205(3) Uani 1 1 d . . . . .
H12 H 0.2926 0.3901 0.0963 0.025 Uiso 1 1 calc R U . . .
O7 O 0.40678(5) 0.30163(9) 0.11848(3) 0.0230(2) Uani 1 1 d . . . . .
Si6 Si 0.43577(2) 0.34115(3) 0.17039(2) 0.01741(8) Uani 1 1 d . . . . .
O8 O 0.37699(5) 0.39396(9) 0.19760(3) 0.0222(2) Uani 1 1 d . . . . .
O9 O 0.32478(5) 0.37639(9) 0.34428(3) 0.0230(2) Uani 1 1 d . . . . .
Si7 Si 0.37033(2) 0.25303(4) 0.33837(2) 0.02492(9) Uani 1 1 d . . . . .
O10 O 0.37814(5) 0.18061(10) 0.38780(3) 0.0282(2) Uani 1 1 d . . . . .
C15 C 0.40014(7) 0.24271(14) 0.42715(5) 0.0249(3) Uani 1 1 d . . . . .
C16 C 0.46573(8) 0.25693(16) 0.43911(5) 0.0315(3) Uani 1 1 d . . . . .
H13 H 0.4963 0.2233 0.4206 0.038 Uiso 1 1 calc R U . . .
C17 C 0.48609(8) 0.32110(17) 0.47867(6) 0.0346(4) Uani 1 1 d . . . . .
H14 H 0.5309 0.3315 0.4871 0.042 Uiso 1 1 calc R U . . .
C18 C 0.44181(8) 0.37008(16) 0.50593(5) 0.0314(3) Uani 1 1 d . . . . .
H15 H 0.4564 0.4147 0.5326 0.038 Uiso 1 1 calc R U . . .
C19 C 0.37580(7) 0.35421(14) 0.49439(5) 0.0263(3) Uani 1 1 d . . . . .
C20 C 0.35554(7) 0.28968(14) 0.45495(5) 0.0248(3) Uani 1 1 d . . . . .
H16 H 0.3108 0.2775 0.4469 0.030 Uiso 1 1 calc R U . . .
C21 C 0.32715(8) 0.40787(16) 0.52365(5) 0.0314(3) Uani 1 1 d . . . . .
H17 H 0.3410 0.3885 0.5557 0.038 Uiso 1 1 calc R U . . .
H18 H 0.2852 0.3661 0.5159 0.038 Uiso 1 1 calc R U . . .
S2 S 0.31622(2) 0.57667(4) 0.51772(2) 0.03088(9) Uani 1 1 d . . . . .
C22 C 0.27565(7) 0.58660(16) 0.46101(5) 0.0291(3) Uani 1 1 d . . . . .
H19 H 0.2740 0.6757 0.4515 0.035 Uiso 1 1 calc R U . . .
H20 H 0.3015 0.5406 0.4401 0.035 Uiso 1 1 calc R U . . .
C23 C 0.20803(7) 0.53457(14) 0.45635(5) 0.0237(3) Uani 1 1 d . . . . .
C24 C 0.16020(8) 0.58662(16) 0.48046(5) 0.0298(3) Uani 1 1 d . . . . .
H21 H 0.1703 0.6546 0.5006 0.036 Uiso 1 1 calc R U . . .
C25 C 0.09797(8) 0.53931(17) 0.47508(5) 0.0337(4) Uani 1 1 d . . . . .
H22 H 0.0657 0.5756 0.4915 0.040 Uiso 1 1 calc R U . . .
C26 C 0.08223(7) 0.43983(16) 0.44604(5) 0.0288(3) Uani 1 1 d . . . . .
H23 H 0.0396 0.4075 0.4427 0.035 Uiso 1 1 calc R U . . .
C27 C 0.12955(7) 0.38828(14) 0.42205(4) 0.0231(3) Uani 1 1 d . . . . .
C28 C 0.19215(7) 0.43515(14) 0.42689(4) 0.0226(3) Uani 1 1 d . . . . .
H24 H 0.2241 0.3993 0.4101 0.027 Uiso 1 1 calc R U . . .
O11 O 0.11608(5) 0.28517(10) 0.39481(3) 0.0276(2) Uani 1 1 d . . . . .
Si8 Si 0.08479(2) 0.28544(4) 0.34163(2) 0.02196(8) Uani 1 1 d . . . . .
C29 C 0.15117(6) 0.57679(13) 0.14663(4) 0.0197(3) Uani 1 1 d . . . . .
C30 C 0.10304(7) 0.55195(16) 0.11174(5) 0.0273(3) Uani 1 1 d . . . . .
H25 H 0.0846 0.4705 0.1090 0.033 Uiso 1 1 calc R U . . .
C31 C 0.08201(8) 0.6448(2) 0.08119(5) 0.0392(4) Uani 1 1 d . . . . .
H26 H 0.0491 0.6266 0.0578 0.047 Uiso 1 1 calc R U . . .
C32 C 0.10853(9) 0.76351(19) 0.08448(6) 0.0400(4) Uani 1 1 d . . . . .
H27 H 0.0936 0.8268 0.0635 0.048 Uiso 1 1 calc R U . . .
C33 C 0.15674(9) 0.79020(16) 0.11822(6) 0.0374(4) Uani 1 1 d . . . . .
H28 H 0.1755 0.8715 0.1202 0.045 Uiso 1 1 calc R U . . .
C34 C 0.17773(8) 0.69790(14) 0.14925(5) 0.0293(3) Uani 1 1 d . . . . .
H29 H 0.2106 0.7171 0.1726 0.035 Uiso 1 1 calc R U . . .
C35 C 0.35316(6) 0.65942(13) 0.19518(4) 0.0195(3) Uani 1 1 d . . . . .
C36 C 0.35591(9) 0.68316(15) 0.14911(5) 0.0341(4) Uani 1 1 d . . . . .
H30 H 0.3472 0.6167 0.1281 0.041 Uiso 1 1 calc R U . . .
C37 C 0.37105(9) 0.80084(16) 0.13312(5) 0.0341(4) Uani 1 1 d . . . . .
H31 H 0.3726 0.8143 0.1016 0.041 Uiso 1 1 calc R U . . .
C38 C 0.38380(8) 0.89757(15) 0.16304(6) 0.0320(3) Uani 1 1 d . . . . .
H32 H 0.3935 0.9787 0.1523 0.038 Uiso 1 1 calc R U . . .
C39 C 0.38249(10) 0.87661(17) 0.20895(6) 0.0434(5) Uani 1 1 d . . . . .
H33 H 0.3919 0.9434 0.2297 0.052 Uiso 1 1 calc R U . . .
C40 C 0.36744(8) 0.75853(15) 0.22486(5) 0.0322(3) Uani 1 1 d . . . . .
H34 H 0.3669 0.7454 0.2565 0.039 Uiso 1 1 calc R U . . .
C41 C 0.33396(6) 0.64141(13) 0.35161(4) 0.0197(3) Uani 1 1 d . . . . .
C42 C 0.39049(7) 0.63615(15) 0.38088(5) 0.0268(3) Uani 1 1 d . . . . .
H35 H 0.4148 0.5606 0.3832 0.032 Uiso 1 1 calc R U . . .
C43 C 0.41172(8) 0.73959(17) 0.40659(5) 0.0361(4) Uani 1 1 d . . . . .
H36 H 0.4503 0.7344 0.4262 0.043 Uiso 1 1 calc R U . . .
C44 C 0.37697(9) 0.84940(17) 0.40374(5) 0.0360(4) Uani 1 1 d . . . . .
H37 H 0.3918 0.9202 0.4212 0.043 Uiso 1 1 calc R U . . .
C45 C 0.32040(9) 0.85704(16) 0.37554(6) 0.0353(4) Uani 1 1 d . . . . .
H38 H 0.2961 0.9326 0.3739 0.042 Uiso 1 1 calc R U . . .
C46 C 0.29924(8) 0.75358(14) 0.34953(5) 0.0277(3) Uani 1 1 d . . . . .
H39 H 0.2605 0.7595 0.3301 0.033 Uiso 1 1 calc R U . . .
C47 C 0.10473(6) 0.61886(13) 0.30368(5) 0.0200(3) Uani 1 1 d . . . . .
C48 C 0.11594(7) 0.67524(14) 0.34631(5) 0.0252(3) Uani 1 1 d . . . . .
H40 H 0.1517 0.6490 0.3663 0.030 Uiso 1 1 calc R U . . .
C49 C 0.07556(8) 0.76901(15) 0.35984(6) 0.0332(4) Uani 1 1 d . . . . .
H41 H 0.0840 0.8071 0.3887 0.040 Uiso 1 1 calc R U . . .
C50 C 0.02293(8) 0.80680(15) 0.33110(6) 0.0359(4) Uani 1 1 d . . . . .
H42 H -0.0053 0.8696 0.3406 0.043 Uiso 1 1 calc R U . . .
C51 C 0.01137(8) 0.75351(16) 0.28879(6) 0.0360(4) Uani 1 1 d . . . . .
H43 H -0.0245 0.7802 0.2691 0.043 Uiso 1 1 calc R U . . .
C52 C 0.05233(7) 0.66056(15) 0.27496(5) 0.0292(3) Uani 1 1 d . . . . .
H44 H 0.0444 0.6252 0.2456 0.035 Uiso 1 1 calc R U . . .
C53 C 0.14523(9) 0.07586(17) 0.20423(5) 0.0352(4) Uani 1 1 d . . . . .
H45 H 0.1531 -0.0134 0.1991 0.053 Uiso 1 1 calc R U . . .
H46 H 0.1678 0.1014 0.2332 0.053 Uiso 1 1 calc R U . . .
H47 H 0.0989 0.0901 0.2049 0.053 Uiso 1 1 calc R U . . .
C54 C 0.26132(7) 0.13894(16) 0.15312(6) 0.0346(4) Uani 1 1 d . . . . .
H48 H 0.2681 0.0489 0.1487 0.052 Uiso 1 1 calc R U . . .
H49 H 0.2750 0.1853 0.1272 0.052 Uiso 1 1 calc R U . . .
H50 H 0.2867 0.1667 0.1807 0.052 Uiso 1 1 calc R U . . .
C55 C 0.46643(8) 0.19533(14) 0.19787(5) 0.0285(3) Uani 1 1 d . . . . .
H51 H 0.5019 0.1624 0.1819 0.043 Uiso 1 1 calc R U . . .
H52 H 0.4821 0.2129 0.2294 0.043 Uiso 1 1 calc R U . . .
H53 H 0.4317 0.1331 0.1970 0.043 Uiso 1 1 calc R U . . .
C56 C 0.49794(8) 0.46416(16) 0.16956(6) 0.0319(3) Uani 1 1 d . . . . .
H54 H 0.5335 0.4333 0.1533 0.048 Uiso 1 1 calc R U . . .
H55 H 0.4792 0.5390 0.1543 0.048 Uiso 1 1 calc R U . . .
H56 H 0.5141 0.4855 0.2006 0.048 Uiso 1 1 calc R U . . .
C57 C 0.32908(11) 0.14181(17) 0.29818(6) 0.0443(4) Uani 1 1 d . . . . .
H57 H 0.3567 0.0686 0.2949 0.066 Uiso 1 1 calc R U . . .
H58 H 0.2886 0.1148 0.3094 0.066 Uiso 1 1 calc R U . . .
H59 H 0.3199 0.1827 0.2687 0.066 Uiso 1 1 calc R U . . .
C58 C 0.44905(8) 0.30760(17) 0.32196(6) 0.0378(4) Uani 1 1 d . . . . .
H60 H 0.4770 0.2351 0.3183 0.057 Uiso 1 1 calc R U . . .
H61 H 0.4426 0.3538 0.2934 0.057 Uiso 1 1 calc R U . . .
H62 H 0.4692 0.3629 0.3456 0.057 Uiso 1 1 calc R U . . .
C59 C 0.00625(8) 0.36650(19) 0.33603(6) 0.0384(4) Uani 1 1 d . . . . .
H63 H -0.0235 0.3237 0.3546 0.058 Uiso 1 1 calc R U . . .
H64 H 0.0120 0.4536 0.3462 0.058 Uiso 1 1 calc R U . . .
H65 H -0.0115 0.3652 0.3043 0.058 Uiso 1 1 calc R U . . .
C60 C 0.08133(11) 0.11782(16) 0.32695(6) 0.0439(4) Uani 1 1 d . . . . .
H66 H 0.0516 0.0748 0.3455 0.066 Uiso 1 1 calc R U . . .
H67 H 0.0661 0.1083 0.2949 0.066 Uiso 1 1 calc R U . . .
H68 H 0.1244 0.0810 0.3326 0.066 Uiso 1 1 calc R U . . .
O12 O 0.13419(5) 0.35664(9) 0.31071(3) 0.0241(2) Uani 1 1 d . . . . .

loop_
_atom_site_aniso_label
_atom_site_aniso_U_11
_atom_site_aniso_U_22
_atom_site_aniso_U_33
_atom_site_aniso_U_23
_atom_site_aniso_U_13
_atom_site_aniso_U_12
Si1 0.01745(17) 0.01762(17) 0.01336(16) -0.00188(13) -0.00095(13) 0.00048(13)
O1 0.0185(5) 0.0285(5) 0.0210(5) 0.0004(4) -0.0009(4) 0.0000(4)
Si2 0.01637(16) 0.01810(17) 0.01315(15) -0.00019(13) 0.00138(13) 0.00152(13)
O2 0.0226(5) 0.0271(5) 0.0141(4) -0.0002(4) 0.0009(4) 0.0023(4)
Si3 0.01519(16) 0.01880(17) 0.01344(15) -0.00005(13) -0.00046(12) 0.00031(13)
O3 0.0165(5) 0.0288(5) 0.0267(5) -0.0043(4) -0.0012(4) 0.0003(4)
Si4 0.01437(16) 0.01778(17) 0.01474(16) 0.00014(13) 0.00131(12) 0.00038(13)
O4 0.0217(5) 0.0321(5) 0.0158(4) -0.0004(4) 0.0018(4) 0.0006(4)
O5 0.0314(5) 0.0203(5) 0.0272(5) -0.0063(4) -0.0069(4) 0.0002(4)
Si5 0.02153(18) 0.01845(18) 0.01977(18) -0.00170(14) -0.00003(14) -0.00065(14)
O6 0.0348(6) 0.0206(5) 0.0232(5) -0.0035(4) -0.0032(4) -0.0037(4)
C1 0.0280(7) 0.0216(7) 0.0174(6) -0.0065(5) -0.0020(5) -0.0020(6)
C2 0.0242(7) 0.0371(8) 0.0233(7) -0.0050(6) 0.0026(6) -0.0066(6)
C3 0.0207(7) 0.0456(10) 0.0272(7) -0.0006(7) -0.0034(6) -0.0020(7)
C4 0.0256(7) 0.0394(9) 0.0223(7) 0.0005(6) -0.0039(6) -0.0030(6)
C5 0.0252(7) 0.0285(7) 0.0180(6) -0.0069(6) 0.0001(5) -0.0045(6)
C6 0.0210(6) 0.0255(7) 0.0224(7) -0.0086(6) -0.0008(5) -0.0006(6)
C7 0.0276(7) 0.0328(8) 0.0205(7) -0.0063(6) 0.0034(6) -0.0048(6)
S1 0.02395(17) 0.03131(19) 0.02431(17) 0.00423(14) -0.00196(14) -0.00097(15)
C8 0.0207(7) 0.0304(8) 0.0230(7) -0.0071(6) 0.0011(5) 0.0011(6)
C9 0.0196(6) 0.0237(7) 0.0181(6) -0.0071(5) 0.0015(5) -0.0016(5)
C10 0.0260(7) 0.0299(8) 0.0227(7) 0.0028(6) 0.0033(6) 0.0000(6)
C11 0.0233(7) 0.0408(9) 0.0266(7) 0.0065(7) 0.0087(6) -0.0019(6)
C12 0.0198(7) 0.0347(8) 0.0248(7) -0.0003(6) 0.0049(5) 0.0027(6)
C13 0.0244(7) 0.0200(6) 0.0164(6) -0.0043(5) 0.0014(5) -0.0014(5)
C14 0.0205(6) 0.0239(7) 0.0177(6) -0.0057(5) 0.0041(5) -0.0055(5)
O7 0.0281(5) 0.0213(5) 0.0195(5) -0.0023(4) 0.0016(4) -0.0002(4)
Si6 0.01673(17) 0.01793(17) 0.01799(17) -0.00169(13) 0.00377(13) -0.00073(13)
O8 0.0228(5) 0.0202(5) 0.0248(5) -0.0003(4) 0.0083(4) 0.0027(4)
O9 0.0266(5) 0.0223(5) 0.0205(5) 0.0043(4) 0.0037(4) 0.0043(4)
Si7 0.0324(2) 0.02180(19) 0.02048(18) 0.00253(15) 0.00201(16) 0.00603(16)
O10 0.0400(6) 0.0209(5) 0.0231(5) 0.0041(4) -0.0008(4) 0.0033(4)
C15 0.0321(7) 0.0208(7) 0.0211(7) 0.0068(5) -0.0007(6) 0.0024(6)
C16 0.0288(8) 0.0344(8) 0.0317(8) 0.0073(7) 0.0041(6) 0.0061(7)
C17 0.0245(7) 0.0414(9) 0.0369(9) 0.0048(7) -0.0029(6) -0.0002(7)
C18 0.0317(8) 0.0338(8) 0.0275(8) 0.0015(6) -0.0035(6) -0.0037(7)
C19 0.0282(7) 0.0276(7) 0.0231(7) 0.0073(6) 0.0018(6) -0.0021(6)
C20 0.0239(7) 0.0256(7) 0.0242(7) 0.0073(6) -0.0007(5) -0.0016(6)
C21 0.0326(8) 0.0409(9) 0.0210(7) 0.0032(6) 0.0047(6) -0.0045(7)
S2 0.02910(19) 0.0371(2) 0.02584(18) -0.01021(16) -0.00074(15) -0.00379(16)
C22 0.0309(8) 0.0335(8) 0.0228(7) 0.0023(6) 0.0030(6) -0.0061(6)
C23 0.0266(7) 0.0267(7) 0.0177(6) 0.0030(5) 0.0007(5) -0.0001(6)
C24 0.0329(8) 0.0320(8) 0.0244(7) -0.0077(6) 0.0014(6) 0.0016(7)
C25 0.0279(8) 0.0453(10) 0.0282(8) -0.0077(7) 0.0049(6) 0.0061(7)
C26 0.0251(7) 0.0381(9) 0.0228(7) 0.0003(6) 0.0007(6) -0.0013(6)
C27 0.0311(7) 0.0227(7) 0.0147(6) 0.0032(5) -0.0026(5) 0.0006(6)
C28 0.0272(7) 0.0251(7) 0.0154(6) 0.0030(5) 0.0015(5) 0.0049(6)
O11 0.0402(6) 0.0227(5) 0.0186(5) 0.0015(4) -0.0043(4) -0.0016(5)
Si8 0.02522(19) 0.02347(19) 0.01687(17) 0.00245(14) 0.00022(14) -0.00671(15)
C29 0.0202(6) 0.0241(7) 0.0151(6) 0.0003(5) 0.0028(5) 0.0049(5)
C30 0.0206(7) 0.0412(9) 0.0201(7) 0.0029(6) 0.0015(5) 0.0019(6)
C31 0.0256(8) 0.0683(13) 0.0231(7) 0.0140(8) -0.0004(6) 0.0115(8)
C32 0.0385(9) 0.0530(11) 0.0307(8) 0.0223(8) 0.0154(7) 0.0251(8)
C33 0.0476(10) 0.0257(8) 0.0409(9) 0.0091(7) 0.0154(8) 0.0121(7)
C34 0.0361(8) 0.0231(7) 0.0285(7) -0.0006(6) 0.0013(6) 0.0049(6)
C35 0.0197(6) 0.0192(6) 0.0192(6) 0.0002(5) -0.0001(5) 0.0018(5)
C36 0.0592(11) 0.0228(7) 0.0190(7) -0.0002(6) -0.0042(7) -0.0066(7)
C37 0.0505(10) 0.0288(8) 0.0217(7) 0.0069(6) -0.0036(7) -0.0026(7)
C38 0.0377(9) 0.0209(7) 0.0377(9) 0.0055(6) 0.0048(7) -0.0011(6)
C39 0.0700(13) 0.0273(8) 0.0344(9) -0.0098(7) 0.0133(9) -0.0159(8)
C40 0.0470(9) 0.0292(8) 0.0216(7) -0.0047(6) 0.0089(7) -0.0095(7)
C41 0.0207(6) 0.0249(7) 0.0138(6) -0.0002(5) 0.0038(5) -0.0051(5)
C42 0.0240(7) 0.0333(8) 0.0228(7) -0.0002(6) 0.0000(6) -0.0058(6)
C43 0.0347(8) 0.0461(10) 0.0261(8) -0.0033(7) -0.0041(6) -0.0182(8)
C44 0.0479(10) 0.0366(9) 0.0247(7) -0.0108(7) 0.0104(7) -0.0210(8)
C45 0.0464(10) 0.0246(8) 0.0365(9) -0.0058(7) 0.0119(7) -0.0041(7)
C46 0.0311(8) 0.0256(7) 0.0261(7) -0.0019(6) 0.0016(6) -0.0015(6)
C47 0.0192(6) 0.0187(6) 0.0229(6) 0.0024(5) 0.0055(5) 0.0001(5)
C48 0.0264(7) 0.0243(7) 0.0254(7) -0.0009(6) 0.0048(6) 0.0006(6)
C49 0.0382(9) 0.0271(8) 0.0361(8) -0.0084(7) 0.0137(7) -0.0008(7)
C50 0.0346(8) 0.0228(7) 0.0532(10) 0.0010(7) 0.0188(8) 0.0072(7)
C51 0.0296(8) 0.0342(9) 0.0443(9) 0.0091(7) 0.0043(7) 0.0122(7)
C52 0.0288(8) 0.0317(8) 0.0269(7) 0.0026(6) 0.0008(6) 0.0079(6)
C53 0.0409(9) 0.0372(9) 0.0280(8) 0.0050(7) 0.0049(7) -0.0056(7)
C54 0.0253(8) 0.0326(8) 0.0459(10) 0.0017(7) 0.0029(7) 0.0016(7)
C55 0.0313(8) 0.0248(7) 0.0293(7) -0.0004(6) 0.0029(6) 0.0074(6)
C56 0.0294(8) 0.0351(8) 0.0321(8) -0.0059(7) 0.0076(6) -0.0130(7)
C57 0.0669(13) 0.0339(9) 0.0299(8) -0.0065(7) -0.0062(8) 0.0037(9)
C58 0.0347(9) 0.0416(10) 0.0387(9) 0.0132(8) 0.0117(7) 0.0162(7)
C59 0.0235(8) 0.0606(12) 0.0315(8) 0.0073(8) 0.0039(6) -0.0037(8)
C60 0.0684(13) 0.0284(9) 0.0342(9) -0.0018(7) 0.0011(9) -0.0191(9)
O12 0.0260(5) 0.0208(5) 0.0266(5) 0.0037(4) 0.0082(4) 0.0007(4)

loop_
_atom_type_symbol
_atom_type_description
_atom_type_scat_dispersion_real
_atom_type_scat_dispersion_imag
_atom_type_scat_source
C C 0.0033 0.0016 'International Tables Vol C Tables 4.2.6.8 and 6.1.1.4'
H H 0.0000 0.0000 'International Tables Vol C Tables 4.2.6.8 and 6.1.1.4'
Si Si 0.0817 0.0704 'International Tables Vol C Tables 4.2.6.8 and 6.1.1.4'
O O 0.0106 0.0060 'International Tables Vol C Tables 4.2.6.8 and 6.1.1.4'
S S 0.1246 0.1234 'International Tables Vol C Tables 4.2.6.8 and 6.1.1.4'

loop_
_geom_angle_atom_site_label_1
_geom_angle_atom_site_label_2
_geom_angle_atom_site_label_3
_geom_angle
_geom_angle_site_symmetry_1
_geom_angle_site_symmetry_3
_geom_angle_publ_flag
O5 Si1 O1 109.81(6) . . ?
O5 Si1 O4 108.73(6) . . ?
O1 Si1 O4 109.11(5) . . ?
O5 Si1 C29 109.08(6) . . ?
O1 Si1 C29 109.62(6) . . ?
O4 Si1 C29 110.47(6) . . ?
Si1 O1 Si2 166.60(7) . . ?
O8 Si2 O1 106.70(6) . . ?
O8 Si2 O2 108.52(5) . . ?
O1 Si2 O2 109.73(5) . . ?
O8 Si2 C35 111.94(6) . . ?
O1 Si2 C35 111.18(6) . . ?
O2 Si2 C35 108.73(6) . . ?
Si2 O2 Si3 149.34(7) . . ?
O3 Si3 O9 110.84(6) . . ?
O3 Si3 O2 109.14(5) . . ?
O9 Si3 O2 108.03(5) . . ?
O3 Si3 C41 108.18(6) . . ?
O9 Si3 C41 109.85(6) . . ?
O2 Si3 C41 110.82(6) . . ?
Si3 O3 Si4 162.39(7) . . ?
O12 Si4 O3 108.41(6) . . ?
O12 Si4 O4 107.90(6) . . ?
O3 Si4 O4 110.40(5) . . ?
O12 Si4 C47 111.65(6) . . ?
O3 Si4 C47 108.50(6) . . ?
O4 Si4 C47 109.97(6) . . ?
Si4 O4 Si1 150.38(7) . . ?
Si1 O5 Si5 153.45(7) . . ?
O5 Si5 O6 107.00(6) . . ?
O5 Si5 C53 111.02(7) . . ?
O6 Si5 C53 106.65(7) . . ?
O5 Si5 C54 110.25(7) . . ?
O6 Si5 C54 110.21(7) . . ?
C53 Si5 C54 111.55(8) . . ?
C1 O6 Si5 127.14(9) . . ?
O6 C1 C2 118.40(13) . . ?
O6 C1 C6 121.30(13) . . ?
C2 C1 C6 120.28(14) . . ?
C1 C2 C3 119.19(14) . . ?
C1 C2 H1 120.4 . . ?
C3 C2 H1 120.4 . . ?
C4 C3 C2 120.75(14) . . ?
C4 C3 H2 119.6 . . ?
C2 C3 H2 119.6 . . ?
C3 C4 C5 120.20(15) . . ?
C3 C4 H3 119.9 . . ?
C5 C4 H3 119.9 . . ?
C6 C5 C4 118.96(13) . . ?
C6 C5 C7 120.87(13) . . ?
C4 C5 C7 120.16(14) . . ?
C5 C6 C1 120.57(13) . . ?
C5 C6 H4 119.7 . . ?
C1 C6 H4 119.7 . . ?
C5 C7 S1 113.91(10) . . ?
C5 C7 H5 108.8 . . ?
S1 C7 H5 108.8 . . ?
C5 C7 H6 108.8 . . ?
S1 C7 H6 108.8 . . ?
H5 C7 H6 107.7 . . ?
C8 S1 C7 99.08(7) . . ?
C9 C8 S1 114.43(9) . . ?
C9 C8 H7 108.7 . . ?
S1 C8 H7 108.7 . . ?
C9 C8 H8 108.7 . . ?
S1 C8 H8 108.7 . . ?
H7 C8 H8 107.6 . . ?
C14 C9 C10 119.08(13) . . ?
C14 C9 C8 120.54(12) . . ?
C10 C9 C8 120.26(13) . . ?
C11 C10 C9 120.11(14) . . ?
C11 C10 H9 119.9 . . ?
C9 C10 H9 119.9 . . ?
C10 C11 C12 120.81(13) . . ?
C10 C11 H10 119.6 . . ?
C12 C11 H10 119.6 . . ?
C11 C12 C13 119.34(13) . . ?
C11 C12 H11 120.3 . . ?
C13 C12 H11 120.3 . . ?
O7 C13 C12 119.57(13) . . ?
O7 C13 C14 120.20(12) . . ?
C12 C13 C14 120.22(13) . . ?
C13 C14 C9 120.40(12) . . ?
C13 C14 H12 119.8 . . ?
C9 C14 H12 119.8 . . ?
C13 O7 Si6 124.07(9) . . ?
O8 Si6 O7 108.86(5) . . ?
O8 Si6 C55 108.51(6) . . ?
O7 Si6 C55 106.23(6) . . ?
O8 Si6 C56 108.84(7) . . ?
O7 Si6 C56 111.33(6) . . ?
C55 Si6 C56 112.94(8) . . ?
Si2 O8 Si6 154.38(7) . . ?
Si3 O9 Si7 137.88(6) . . ?
O9 Si7 O10 106.80(5) . . ?
O9 Si7 C57 110.21(8) . . ?
O10 Si7 C57 106.11(7) . . ?
O9 Si7 C58 108.25(7) . . ?
O10 Si7 C58 111.38(7) . . ?
C57 Si7 C58 113.87(9) . . ?
C15 O10 Si7 121.64(9) . . ?
O10 C15 C16 120.63(14) . . ?
O10 C15 C20 119.04(13) . . ?
C16 C15 C20 120.33(14) . . ?
C15 C16 C17 119.03(15) . . ?
C15 C16 H13 120.5 . . ?
C17 C16 H13 120.5 . . ?
C18 C17 C16 120.76(15) . . ?
C18 C17 H14 119.6 . . ?
C16 C17 H14 119.6 . . ?
C17 C18 C19 120.36(15) . . ?
C17 C18 H15 119.8 . . ?
C19 C18 H15 119.8 . . ?
C20 C19 C18 118.81(14) . . ?
C20 C19 C21 120.35(14) . . ?
C18 C19 C21 120.83(14) . . ?
C19 C20 C15 120.67(14) . . ?
C19 C20 H16 119.7 . . ?
C15 C20 H16 119.7 . . ?
C19 C21 S2 113.81(11) . . ?
C19 C21 H17 108.8 . . ?
S2 C21 H17 108.8 . . ?
C19 C21 H18 108.8 . . ?
S2 C21 H18 108.8 . . ?
H17 C21 H18 107.7 . . ?
C22 S2 C21 100.99(8) . . ?
C23 C22 S2 114.47(10) . . ?
C23 C22 H19 108.6 . . ?
S2 C22 H19 108.6 . . ?
C23 C22 H20 108.6 . . ?
S2 C22 H20 108.6 . . ?
H19 C22 H20 107.6 . . ?
C28 C23 C24 118.99(14) . . ?
C28 C23 C22 120.13(13) . . ?
C24 C23 C22 120.86(14) . . ?
C25 C24 C23 120.12(14) . . ?
C25 C24 H21 119.9 . . ?
C23 C24 H21 119.9 . . ?
C26 C25 C24 120.93(14) . . ?
C26 C25 H22 119.5 . . ?
C24 C25 H22 119.5 . . ?
C27 C26 C25 119.03(14) . . ?
C27 C26 H23 120.5 . . ?
C25 C26 H23 120.5 . . ?
O11 C27 C26 120.20(13) . . ?
O11 C27 C28 118.98(13) . . ?
C26 C27 C28 120.73(14) . . ?
C27 C28 C23 120.20(13) . . ?
C27 C28 H24 119.9 . . ?
C23 C28 H24 119.9 . . ?
C27 O11 Si8 126.94(9) . . ?
O12 Si8 O11 109.01(6) . . ?
O12 Si8 C60 109.35(7) . . ?
O11 Si8 C60 103.21(7) . . ?
O12 Si8 C59 109.47(7) . . ?
O11 Si8 C59 110.81(7) . . ?
C60 Si8 C59 114.74(10) . . ?
C30 C29 C34 117.84(13) . . ?
C30 C29 Si1 121.58(11) . . ?
C34 C29 Si1 120.55(11) . . ?
C31 C30 C29 120.77(16) . . ?
C31 C30 H25 119.6 . . ?
C29 C30 H25 119.6 . . ?
C32 C31 C30 120.49(16) . . ?
C32 C31 H26 119.8 . . ?
C30 C31 H26 119.8 . . ?
C31 C32 C33 119.98(15) . . ?
C31 C32 H27 120.0 . . ?
C33 C32 H27 120.0 . . ?
C32 C33 C34 119.89(17) . . ?
C32 C33 H28 120.1 . . ?
C34 C33 H28 120.1 . . ?
C33 C34 C29 121.01(15) . . ?
C33 C34 H29 119.5 . . ?
C29 C34 H29 119.5 . . ?
C40 C35 C36 117.22(13) . . ?
C40 C35 Si2 122.04(11) . . ?
C36 C35 Si2 120.74(11) . . ?
C37 C36 C35 122.00(14) . . ?
C37 C36 H30 119.0 . . ?
C35 C36 H30 119.0 . . ?
C38 C37 C36 119.60(14) . . ?
C38 C37 H31 120.2 . . ?
C36 C37 H31 120.2 . . ?
C37 C38 C39 119.80(15) . . ?
C37 C38 H32 120.1 . . ?
C39 C38 H32 120.1 . . ?
C38 C39 C40 120.44(15) . . ?
C38 C39 H33 119.8 . . ?
C40 C39 H33 119.8 . . ?
C39 C40 C35 120.91(14) . . ?
C39 C40 H34 119.5 . . ?
C35 C40 H34 119.5 . . ?
C46 C41 C42 117.73(13) . . ?
C46 C41 Si3 120.96(11) . . ?
C42 C41 Si3 121.31(11) . . ?
C43 C42 C41 121.10(15) . . ?
C43 C42 H35 119.4 . . ?
C41 C42 H35 119.4 . . ?
C44 C43 C42 120.13(15) . . ?
C44 C43 H36 119.9 . . ?
C42 C43 H36 119.9 . . ?
C43 C44 C45 120.13(15) . . ?
C43 C44 H37 119.9 . . ?
C45 C44 H37 119.9 . . ?
C44 C45 C46 119.80(16) . . ?
C44 C45 H38 120.1 . . ?
C46 C45 H38 120.1 . . ?
C45 C46 C41 121.10(15) . . ?
C45 C46 H39 119.5 . . ?
C41 C46 H39 119.5 . . ?
C52 C47 C48 118.12(13) . . ?
C52 C47 Si4 121.70(11) . . ?
C48 C47 Si4 120.05(11) . . ?
C49 C48 C47 120.99(14) . . ?
C49 C48 H40 119.5 . . ?
C47 C48 H40 119.5 . . ?
C50 C49 C48 119.80(15) . . ?
C50 C49 H41 120.1 . . ?
C48 C49 H41 120.1 . . ?
C51 C50 C49 120.18(15) . . ?
C51 C50 H42 119.9 . . ?
C49 C50 H42 119.9 . . ?
C50 C51 C52 120.06(15) . . ?
C50 C51 H43 120.0 . . ?
C52 C51 H43 120.0 . . ?
C51 C52 C47 120.83(15) . . ?
C51 C52 H44 119.6 . . ?
C47 C52 H44 119.6 . . ?
Si5 C53 H45 109.5 . . ?
Si5 C53 H46 109.5 . . ?
H45 C53 H46 109.5 . . ?
Si5 C53 H47 109.5 . . ?
H45 C53 H47 109.5 . . ?
H46 C53 H47 109.5 . . ?
Si5 C54 H48 109.5 . . ?
Si5 C54 H49 109.5 . . ?
H48 C54 H49 109.5 . . ?
Si5 C54 H50 109.5 . . ?
H48 C54 H50 109.5 . . ?
H49 C54 H50 109.5 . . ?
Si6 C55 H51 109.5 . . ?
Si6 C55 H52 109.5 . . ?
H51 C55 H52 109.5 . . ?
Si6 C55 H53 109.5 . . ?
H51 C55 H53 109.5 . . ?
H52 C55 H53 109.5 . . ?
Si6 C56 H54 109.5 . . ?
Si6 C56 H55 109.5 . . ?
H54 C56 H55 109.5 . . ?
Si6 C56 H56 109.5 . . ?
H54 C56 H56 109.5 . . ?
H55 C56 H56 109.5 . . ?
Si7 C57 H57 109.5 . . ?
Si7 C57 H58 109.5 . . ?
H57 C57 H58 109.5 . . ?
Si7 C57 H59 109.5 . . ?
H57 C57 H59 109.5 . . ?
H58 C57 H59 109.5 . . ?
Si7 C58 H60 109.5 . . ?
Si7 C58 H61 109.5 . . ?
H60 C58 H61 109.5 . . ?
Si7 C58 H62 109.5 . . ?
H60 C58 H62 109.5 . . ?
H61 C58 H62 109.5 . . ?
Si8 C59 H63 109.5 . . ?
Si8 C59 H64 109.5 . . ?
H63 C59 H64 109.5 . . ?
Si8 C59 H65 109.5 . . ?
H63 C59 H65 109.5 . . ?
H64 C59 H65 109.5 . . ?
Si8 C60 H66 109.5 . . ?
Si8 C60 H67 109.5 . . ?
H66 C60 H67 109.5 . . ?
Si8 C60 H68 109.5 . . ?
H66 C60 H68 109.5 . . ?
H67 C60 H68 109.5 . . ?
Si4 O12 Si8 147.45(7) . . ?

loop_
_geom_bond_atom_site_label_1
_geom_bond_atom_site_label_2
_geom_bond_distance
_geom_bond_site_symmetry_2
_geom_bond_publ_flag
Si1 O5 1.6090(10) . ?
Si1 O1 1.6120(10) . ?
Si1 O4 1.6182(10) . ?
Si1 C29 1.8460(14) . ?
O1 Si2 1.6130(10) . ?
Si2 O8 1.6099(10) . ?
Si2 O2 1.6189(10) . ?
Si2 C35 1.8511(14) . ?
O2 Si3 1.6232(10) . ?
Si3 O3 1.6039(10) . ?
Si3 O9 1.6150(10) . ?
Si3 C41 1.8479(14) . ?
O3 Si4 1.6117(10) . ?
Si4 O12 1.6116(10) . ?
Si4 O4 1.6167(10) . ?
Si4 C47 1.8466(14) . ?
O5 Si5 1.6287(11) . ?
Si5 O6 1.6506(11) . ?
Si5 C53 1.8438(16) . ?
Si5 C54 1.8445(16) . ?
O6 C1 1.3786(17) . ?
C1 C2 1.382(2) . ?
C1 C6 1.396(2) . ?
C2 C3 1.393(2) . ?
C2 H1 0.9500 . ?
C3 C4 1.385(2) . ?
C3 H2 0.9500 . ?
C4 C5 1.396(2) . ?
C4 H3 0.9500 . ?
C5 C6 1.390(2) . ?
C5 C7 1.510(2) . ?
C6 H4 0.9500 . ?
C7 S1 1.8153(16) . ?
C7 H5 0.9900 . ?
C7 H6 0.9900 . ?
S1 C8 1.8135(14) . ?
C8 C9 1.5110(19) . ?
C8 H7 0.9900 . ?
C8 H8 0.9900 . ?
C9 C14 1.395(2) . ?
C9 C10 1.3967(19) . ?
C10 C11 1.385(2) . ?
C10 H9 0.9500 . ?
C11 C12 1.389(2) . ?
C11 H10 0.9500 . ?
C12 C13 1.3889(19) . ?
C12 H11 0.9500 . ?
C13 O7 1.3865(17) . ?
C13 C14 1.3914(19) . ?
C14 H12 0.9500 . ?
O7 Si6 1.6575(10) . ?
Si6 O8 1.6297(10) . ?
Si6 C55 1.8417(15) . ?
Si6 C56 1.8452(15) . ?
O9 Si7 1.6405(11) . ?
Si7 O10 1.6533(11) . ?
Si7 C57 1.8380(18) . ?
Si7 C58 1.8489(18) . ?
O10 C15 1.3838(18) . ?
C15 C16 1.389(2) . ?
C15 C20 1.393(2) . ?
C16 C17 1.391(2) . ?
C16 H13 0.9500 . ?
C17 C18 1.386(2) . ?
C17 H14 0.9500 . ?
C18 C19 1.397(2) . ?
C18 H15 0.9500 . ?
C19 C20 1.390(2) . ?
C19 C21 1.509(2) . ?
C20 H16 0.9500 . ?
C21 S2 1.8193(18) . ?
C21 H17 0.9900 . ?
C21 H18 0.9900 . ?
S2 C22 1.8164(15) . ?
C22 C23 1.509(2) . ?
C22 H19 0.9900 . ?
C22 H20 0.9900 . ?
C23 C28 1.394(2) . ?
C23 C24 1.396(2) . ?
C24 C25 1.387(2) . ?
C24 H21 0.9500 . ?
C25 C26 1.387(2) . ?
C25 H22 0.9500 . ?
C26 C27 1.383(2) . ?
C26 H23 0.9500 . ?
C27 O11 1.3777(17) . ?
C27 C28 1.392(2) . ?
C28 H24 0.9500 . ?
O11 Si8 1.6521(11) . ?
Si8 O12 1.6299(10) . ?
Si8 C60 1.8383(18) . ?
Si8 C59 1.8452(18) . ?
C29 C30 1.3993(19) . ?
C29 C34 1.404(2) . ?
C30 C31 1.385(2) . ?
C30 H25 0.9500 . ?
C31 C32 1.381(3) . ?
C31 H26 0.9500 . ?
C32 C33 1.381(3) . ?
C32 H27 0.9500 . ?
C33 C34 1.390(2) . ?
C33 H28 0.9500 . ?
C34 H29 0.9500 . ?
C35 C40 1.390(2) . ?
C35 C36 1.3984(19) . ?
C36 C37 1.388(2) . ?
C36 H30 0.9500 . ?
C37 C38 1.371(2) . ?
C37 H31 0.9500 . ?
C38 C39 1.385(2) . ?
C38 H32 0.9500 . ?
C39 C40 1.390(2) . ?
C39 H33 0.9500 . ?
C40 H34 0.9500 . ?
C41 C46 1.396(2) . ?
C41 C42 1.399(2) . ?
C42 C43 1.390(2) . ?
C42 H35 0.9500 . ?
C43 C44 1.375(3) . ?
C43 H36 0.9500 . ?
C44 C45 1.384(3) . ?
C44 H37 0.9500 . ?
C45 C46 1.394(2) . ?
C45 H38 0.9500 . ?
C46 H39 0.9500 . ?
C47 C52 1.395(2) . ?
C47 C48 1.402(2) . ?
C48 C49 1.390(2) . ?
C48 H40 0.9500 . ?
C49 C50 1.386(3) . ?
C49 H41 0.9500 . ?
C50 C51 1.380(3) . ?
C50 H42 0.9500 . ?
C51 C52 1.394(2) . ?
C51 H43 0.9500 . ?
C52 H44 0.9500 . ?
C53 H45 0.9800 . ?
C53 H46 0.9800 . ?
C53 H47 0.9800 . ?
C54 H48 0.9800 . ?
C54 H49 0.9800 . ?
C54 H50 0.9800 . ?
C55 H51 0.9800 . ?
C55 H52 0.9800 . ?
C55 H53 0.9800 . ?
C56 H54 0.9800 . ?
C56 H55 0.9800 . ?
C56 H56 0.9800 . ?
C57 H57 0.9800 . ?
C57 H58 0.9800 . ?
C57 H59 0.9800 . ?
C58 H60 0.9800 . ?
C58 H61 0.9800 . ?
C58 H62 0.9800 . ?
C59 H63 0.9800 . ?
C59 H64 0.9800 . ?
C59 H65 0.9800 . ?
C60 H66 0.9800 . ?
C60 H67 0.9800 . ?
C60 H68 0.9800 . ?

loop_
_geom_torsion_atom_site_label_1
_geom_torsion_atom_site_label_2
_geom_torsion_atom_site_label_3
_geom_torsion_atom_site_label_4
_geom_torsion
_geom_torsion_site_symmetry_1
_geom_torsion_site_symmetry_2
_geom_torsion_site_symmetry_3
_geom_torsion_site_symmetry_4
_geom_torsion_publ_flag
O5 Si1 O1 Si2 -156.7(3) . . . . ?
O4 Si1 O1 Si2 -37.6(3) . . . . ?
C29 Si1 O1 Si2 83.5(3) . . . . ?
Si1 O1 Si2 O8 165.9(3) . . . . ?
Si1 O1 Si2 O2 48.6(3) . . . . ?
Si1 O1 Si2 C35 -71.8(3) . . . . ?
O8 Si2 O2 Si3 -133.65(13) . . . . ?
O1 Si2 O2 Si3 -17.41(15) . . . . ?
C35 Si2 O2 Si3 104.38(14) . . . . ?
Si2 O2 Si3 O3 -1.72(16) . . . . ?
Si2 O2 Si3 O9 118.87(13) . . . . ?
Si2 O2 Si3 C41 -120.75(14) . . . . ?
O9 Si3 O3 Si4 -57.6(3) . . . . ?
O2 Si3 O3 Si4 61.3(3) . . . . ?
C41 Si3 O3 Si4 -178.1(2) . . . . ?
Si3 O3 Si4 O12 60.8(3) . . . . ?
Si3 O3 Si4 O4 -57.2(3) . . . . ?
Si3 O3 Si4 C47 -177.7(2) . . . . ?
O12 Si4 O4 Si1 -110.34(15) . . . . ?
O3 Si4 O4 Si1 7.97(17) . . . . ?
C47 Si4 O4 Si1 127.66(14) . . . . ?
O5 Si1 O4 Si4 117.76(14) . . . . ?
O1 Si1 O4 Si4 -1.99(17) . . . . ?
C29 Si1 O4 Si4 -122.57(15) . . . . ?
O1 Si1 O5 Si5 29.01(19) . . . . ?
O4 Si1 O5 Si5 -90.31(18) . . . . ?
C29 Si1 O5 Si5 149.16(16) . . . . ?
Si1 O5 Si5 O6 -160.36(16) . . . . ?
Si1 O5 Si5 C53 83.63(19) . . . . ?
Si1 O5 Si5 C54 -40.50(19) . . . . ?
O5 Si5 O6 C1 26.97(13) . . . . ?
C53 Si5 O6 C1 145.85(12) . . . . ?
C54 Si5 O6 C1 -92.90(13) . . . . ?
Si5 O6 C1 C2 -115.84(14) . . . . ?
Si5 O6 C1 C6 65.85(17) . . . . ?
O6 C1 C2 C3 179.25(13) . . . . ?
C6 C1 C2 C3 -2.4(2) . . . . ?
C1 C2 C3 C4 1.4(2) . . . . ?
C2 C3 C4 C5 0.6(2) . . . . ?
C3 C4 C5 C6 -1.6(2) . . . . ?
C3 C4 C5 C7 177.21(14) . . . . ?
C4 C5 C6 C1 0.6(2) . . . . ?
C7 C5 C6 C1 -178.23(13) . . . . ?
O6 C1 C6 C5 179.72(12) . . . . ?
C2 C1 C6 C5 1.4(2) . . . . ?
C6 C5 C7 S1 -112.73(14) . . . . ?
C4 C5 C7 S1 68.45(16) . . . . ?
C5 C7 S1 C8 70.81(12) . . . . ?
C7 S1 C8 C9 68.66(12) . . . . ?
S1 C8 C9 C14 -127.15(12) . . . . ?
S1 C8 C9 C10 56.98(17) . . . . ?
C14 C9 C10 C11 -0.8(2) . . . . ?
C8 C9 C10 C11 175.16(14) . . . . ?
C9 C10 C11 C12 -0.4(2) . . . . ?
C10 C11 C12 C13 0.3(2) . . . . ?
C11 C12 C13 O7 -179.52(13) . . . . ?
C11 C12 C13 C14 0.9(2) . . . . ?
O7 C13 C14 C9 178.36(12) . . . . ?
C12 C13 C14 C9 -2.1(2) . . . . ?
C10 C9 C14 C13 2.0(2) . . . . ?
C8 C9 C14 C13 -173.91(12) . . . . ?
C12 C13 O7 Si6 87.37(15) . . . . ?
C14 C13 O7 Si6 -93.10(14) . . . . ?
C13 O7 Si6 O8 72.73(11) . . . . ?
C13 O7 Si6 C55 -170.60(11) . . . . ?
C13 O7 Si6 C56 -47.26(12) . . . . ?
O1 Si2 O8 Si6 122.03(16) . . . . ?
O2 Si2 O8 Si6 -119.79(16) . . . . ?
C35 Si2 O8 Si6 0.20(19) . . . . ?
O7 Si6 O8 Si2 -92.17(17) . . . . ?
C55 Si6 O8 Si2 152.62(16) . . . . ?
C56 Si6 O8 Si2 29.35(19) . . . . ?
O3 Si3 O9 Si7 123.95(10) . . . . ?
O2 Si3 O9 Si7 4.43(12) . . . . ?
C41 Si3 O9 Si7 -116.56(10) . . . . ?
Si3 O9 Si7 O10 165.67(10) . . . . ?
Si3 O9 Si7 C57 -79.50(12) . . . . ?
Si3 O9 Si7 C58 45.63(13) . . . . ?
O9 Si7 O10 C15 -54.32(12) . . . . ?
C57 Si7 O10 C15 -171.90(12) . . . . ?
C58 Si7 O10 C15 63.68(13) . . . . ?
Si7 O10 C15 C16 -83.91(16) . . . . ?
Si7 O10 C15 C20 96.81(14) . . . . ?
O10 C15 C16 C17 179.31(14) . . . . ?
C20 C15 C16 C17 -1.4(2) . . . . ?
C15 C16 C17 C18 0.2(2) . . . . ?
C16 C17 C18 C19 0.9(3) . . . . ?
C17 C18 C19 C20 -0.6(2) . . . . ?
C17 C18 C19 C21 -179.59(15) . . . . ?
C18 C19 C20 C15 -0.7(2) . . . . ?
C21 C19 C20 C15 178.31(13) . . . . ?
O10 C15 C20 C19 -179.03(13) . . . . ?
C16 C15 C20 C19 1.7(2) . . . . ?
C20 C19 C21 S2 -103.02(15) . . . . ?
C18 C19 C21 S2 75.92(17) . . . . ?
C19 C21 S2 C22 69.86(13) . . . . ?
C21 S2 C22 C23 68.62(13) . . . . ?
S2 C22 C23 C28 -119.94(13) . . . . ?
S2 C22 C23 C24 61.57(18) . . . . ?
C28 C23 C24 C25 0.2(2) . . . . ?
C22 C23 C24 C25 178.68(15) . . . . ?
C23 C24 C25 C26 0.3(3) . . . . ?
C24 C25 C26 C27 -0.4(2) . . . . ?
C25 C26 C27 O11 176.54(14) . . . . ?
C25 C26 C27 C28 0.1(2) . . . . ?
O11 C27 C28 C23 -176.11(12) . . . . ?
C26 C27 C28 C23 0.4(2) . . . . ?
C24 C23 C28 C27 -0.5(2) . . . . ?
C22 C23 C28 C27 -179.04(13) . . . . ?
C26 C27 O11 Si8 86.06(16) . . . . ?
C28 C27 O11 Si8 -97.39(15) . . . . ?
C27 O11 Si8 O12 63.19(13) . . . . ?
C27 O11 Si8 C60 179.35(13) . . . . ?
C27 O11 Si8 C59 -57.35(14) . . . . ?
O5 Si1 C29 C30 19.02(13) . . . . ?
O1 Si1 C29 C30 139.28(11) . . . . ?
O4 Si1 C29 C30 -100.45(12) . . . . ?
O5 Si1 C29 C34 -158.78(11) . . . . ?
O1 Si1 C29 C34 -38.52(13) . . . . ?
O4 Si1 C29 C34 81.76(12) . . . . ?
C34 C29 C30 C31 -0.7(2) . . . . ?
Si1 C29 C30 C31 -178.57(11) . . . . ?
C29 C30 C31 C32 0.4(2) . . . . ?
C30 C31 C32 C33 0.5(2) . . . . ?
C31 C32 C33 C34 -1.0(2) . . . . ?
C32 C33 C34 C29 0.7(2) . . . . ?
C30 C29 C34 C33 0.2(2) . . . . ?
Si1 C29 C34 C33 178.03(12) . . . . ?
O8 Si2 C35 C40 -125.02(13) . . . . ?
O1 Si2 C35 C40 115.76(13) . . . . ?
O2 Si2 C35 C40 -5.15(14) . . . . ?
O8 Si2 C35 C36 54.96(14) . . . . ?
O1 Si2 C35 C36 -64.27(14) . . . . ?
O2 Si2 C35 C36 174.83(12) . . . . ?
C40 C35 C36 C37 -1.1(3) . . . . ?
Si2 C35 C36 C37 178.88(14) . . . . ?
C35 C36 C37 C38 0.0(3) . . . . ?
C36 C37 C38 C39 1.0(3) . . . . ?
C37 C38 C39 C40 -0.9(3) . . . . ?
C38 C39 C40 C35 -0.3(3) . . . . ?
C36 C35 C40 C39 1.3(3) . . . . ?
Si2 C35 C40 C39 -178.75(14) . . . . ?
O3 Si3 C41 C46 -25.51(13) . . . . ?
O9 Si3 C41 C46 -146.62(11) . . . . ?
O2 Si3 C41 C46 94.09(12) . . . . ?
O3 Si3 C41 C42 153.97(11) . . . . ?
O9 Si3 C41 C42 32.86(13) . . . . ?
O2 Si3 C41 C42 -86.43(12) . . . . ?
C46 C41 C42 C43 -0.7(2) . . . . ?
Si3 C41 C42 C43 179.76(12) . . . . ?
C41 C42 C43 C44 0.3(2) . . . . ?
C42 C43 C44 C45 0.6(2) . . . . ?
C43 C44 C45 C46 -0.9(2) . . . . ?
C44 C45 C46 C41 0.4(2) . . . . ?
C42 C41 C46 C45 0.4(2) . . . . ?
Si3 C41 C46 C45 179.87(12) . . . . ?
O12 Si4 C47 C52 -97.48(13) . . . . ?
O3 Si4 C47 C52 143.10(12) . . . . ?
O4 Si4 C47 C52 22.27(14) . . . . ?
O12 Si4 C47 C48 78.37(12) . . . . ?
O3 Si4 C47 C48 -41.04(13) . . . . ?
O4 Si4 C47 C48 -161.88(11) . . . . ?
C52 C47 C48 C49 0.8(2) . . . . ?
Si4 C47 C48 C49 -175.24(12) . . . . ?
C47 C48 C49 C50 0.7(2) . . . . ?
C48 C49 C50 C51 -1.4(2) . . . . ?
C49 C50 C51 C52 0.6(3) . . . . ?
C50 C51 C52 C47 0.9(3) . . . . ?
C48 C47 C52 C51 -1.6(2) . . . . ?
Si4 C47 C52 C51 174.34(12) . . . . ?
O3 Si4 O12 Si8 121.60(13) . . . . ?
O4 Si4 O12 Si8 -118.83(13) . . . . ?
C47 Si4 O12 Si8 2.13(16) . . . . ?
O11 Si8 O12 Si4 -92.63(14) . . . . ?
C60 Si8 O12 Si4 155.22(14) . . . . ?
C59 Si8 O12 Si4 28.73(16) . . . . ?
